data_7105707
loop_
_publ_author_name
'Carl Redshaw'
'Surajit Jana'
'Congxiao Shang'
'Mark Elsegood'
'Xuesong Lu'
'Zhengxiao Guo'

_publ_section_title
;
 Enhancement of H2 uptake via fluorination but not lithiation for Zn4N8
 and Zn4N6O type clusters.
;
_journal_name_full Chem.Commun.
_journal_page_first 9055
_journal_paper_doi 10.1039/c0cc03380d
_journal_volume 46
_journal_year 2010
_chemical_formula_moiety 'C14 H43 Cl N8 Zn4'
_chemical_formula_sum 'C14 H43 Cl N8 Zn4'
_chemical_formula_weight 620.49
_chemical_name_systematic
;
?
;
_space_group_IT_number 14
_symmetry_cell_setting monoclinic
_symmetry_space_group_name_Hall '-P 2ybc'
_symmetry_space_group_name_H-M 'P 1 21/c 1'
_atom_sites_solution_hydrogens geom
_atom_sites_solution_primary direct
_atom_sites_solution_secondary difmap
_audit_creation_method SHELXL-97
_cell_angle_alpha 90.00
_cell_angle_beta 108.948(5)
_cell_angle_gamma 90.00
_cell_formula_units_Z 4
_cell_length_a 17.7876(19)
_cell_length_b 11.0855(13)
_cell_length_c 14.1353(14)
_cell_measurement_reflns_used 43525
_cell_measurement_temperature 120(2)
_cell_measurement_theta_max 27.48
_cell_measurement_theta_min 2.91
_cell_volume 2636.2(5)
_computing_cell_refinement 'DENZO (Otwinowski & Minor, 1997) & COLLECT'
_computing_data_collection 'COLLECT (Hooft, R.W.W., 1998)'
_computing_data_reduction 'DENZO & COLLECT'
_computing_molecular_graphics 'Bruker SHELXTL'
_computing_publication_material 'Bruker SHELXTL and local programs'
_computing_structure_refinement 'SHELXL-97 (Sheldrick, 2008)'
_computing_structure_solution 'SHELXS-97 (Sheldrick, 2008)'
_diffrn_ambient_temperature 120(2)
_diffrn_detector_area_resol_mean '4096x4096pixels / 62x62mm'
_diffrn_measured_fraction_theta_full 0.994
_diffrn_measured_fraction_theta_max 0.994
_diffrn_measurement_device_type 'Bruker-Nonius APEX II CCD camera on \k-goniostat'
_diffrn_measurement_method '\f & \w scans'
_diffrn_radiation_monochromator '10cm confocal mirrors'
_diffrn_radiation_source 'Bruker-Nonius FR591 rotating anode'
_diffrn_radiation_type MoK\a
_diffrn_radiation_wavelength 0.71073
_diffrn_reflns_av_R_equivalents 0.0424
_diffrn_reflns_av_sigmaI/netI 0.0436
_diffrn_reflns_limit_h_max 19
_diffrn_reflns_limit_h_min -19
_diffrn_reflns_limit_k_max 11
_diffrn_reflns_limit_k_min -11
_diffrn_reflns_limit_l_max 15
_diffrn_reflns_limit_l_min -15
_diffrn_reflns_number 12549
_diffrn_reflns_theta_full 22.50
_diffrn_reflns_theta_max 22.50
_diffrn_reflns_theta_min 3.04
_diffrn_standards_decay_% 0
_diffrn_standards_number 0
_exptl_absorpt_coefficient_mu 3.712
_exptl_absorpt_correction_T_max 0.731
_exptl_absorpt_correction_T_min 0.496
_exptl_absorpt_correction_type multi-scan
_exptl_absorpt_process_details 'SADABS v2007/2, Sheldrick, G.M., (2007)'
_exptl_crystal_colour colourless
_exptl_crystal_density_diffrn 1.563
_exptl_crystal_density_method 'not measured'
_exptl_crystal_description block
_exptl_crystal_F_000 1280
_exptl_crystal_size_max 0.22
_exptl_crystal_size_mid 0.15
_exptl_crystal_size_min 0.09
_refine_diff_density_max 1.446
_refine_diff_density_min -0.671
_refine_diff_density_rms 0.117
_refine_ls_extinction_method none
_refine_ls_goodness_of_fit_ref 1.063
_refine_ls_hydrogen_treatment constr
_refine_ls_matrix_type full
_refine_ls_number_parameters 306
_refine_ls_number_reflns 3427
_refine_ls_number_restraints 271
_refine_ls_restrained_S_all 1.046
_refine_ls_R_factor_all 0.1254
_refine_ls_R_factor_gt 0.0840
_refine_ls_shift/su_max 0.000
_refine_ls_shift/su_mean 0.000
_refine_ls_structure_factor_coef Fsqd
_refine_ls_weighting_details 'calc w=1/[\s^2^(Fo^2^)+(0.0758P)^2^+27.2731P] where P=(Fo^2^+2Fc^2^)/3'
_refine_ls_weighting_scheme calc
_refine_ls_wR_factor_gt 0.1910
_refine_ls_wR_factor_ref 0.2279
_reflns_number_gt 2313
_reflns_number_total 3427
_reflns_threshold_expression I>2\s(I)
_cod_data_source_file C0CC03380D.TXT
_cod_data_source_block 6
_cod_original_sg_symbol_H-M P2(1)/c
_cod_database_code 7105707

loop_
_symmetry_equiv_pos_as_xyz
'x, y, z'
'-x, y+1/2, -z+1/2'
'-x, -y, -z'
'x, -y-1/2, z-1/2'

loop_
_atom_site_label
_atom_site_type_symbol
_atom_site_fract_x
_atom_site_fract_y
_atom_site_fract_z
_atom_site_U_iso_or_equiv
_atom_site_adp_type
_atom_site_occupancy
_atom_site_symmetry_multiplicity
_atom_site_calc_flag
_atom_site_refinement_flags
_atom_site_disorder_assembly
_atom_site_disorder_group
Zn1 Zn 0.33676(9) 0.98882(15) 0.42481(10) 0.0790(5) Uani 1 1 d D . .
Cl1 Cl 0.4174(2) 0.9805(4) 0.3303(2) 0.0969(12) Uani 1 1 d . . .
Zn2 Zn 0.33209(11) 0.95144(18) 0.64731(11) 0.0967(7) Uani 1 1 d D . .
C9 C 0.3747(11) 0.9140(18) 0.7948(9) 0.124(6) Uani 1 1 d D . .
H9A H 0.3320 0.9280 0.8243 0.149 Uiso 1 1 calc R . .
H9B H 0.3890 0.8274 0.8033 0.149 Uiso 1 1 calc R . .
C10 C 0.4433(12) 0.9842(16) 0.8497(11) 0.133(7) Uani 1 1 d D . .
H10A H 0.4610 0.9597 0.9201 0.199 Uiso 1 1 calc R A .
H10B H 0.4292 1.0700 0.8447 0.199 Uiso 1 1 calc R . .
H10C H 0.4862 0.9707 0.8216 0.199 Uiso 1 1 calc R . .
Zn3 Zn 0.22095(11) 1.17867(17) 0.47660(14) 0.1032(7) Uani 1 1 d DU . .
C11 C 0.1719(13) 1.3454(16) 0.4737(19) 0.182(9) Uani 1 1 d DU . .
H11A H 0.1863 1.3758 0.5432 0.218 Uiso 1 1 calc R . .
H11B H 0.1958 1.4007 0.4363 0.218 Uiso 1 1 calc R . .
C12 C 0.0867(15) 1.350(3) 0.429(3) 0.32(2) Uani 1 1 d DU . .
H12A H 0.0688 1.4339 0.4266 0.483 Uiso 1 1 calc R A .
H12B H 0.0620 1.3022 0.4694 0.483 Uiso 1 1 calc R . .
H12C H 0.0714 1.3171 0.3612 0.483 Uiso 1 1 calc R . .
Zn4 Zn 0.17531(10) 0.87087(19) 0.43000(13) 0.1021(7) Uani 1 1 d DU . .
C13 C 0.0760(19) 0.766(4) 0.386(3) 0.135(10) Uani 0.66(3) 1 d PDU A 1
H13A H 0.0293 0.8192 0.3584 0.162 Uiso 0.66(3) 1 calc PR A 1
H13B H 0.0793 0.7125 0.3318 0.162 Uiso 0.66(3) 1 calc PR A 1
C14 C 0.0627(17) 0.693(3) 0.463(2) 0.150(12) Uani 0.66(3) 1 d PDU A 1
H14A H 0.0165 0.6403 0.4339 0.224 Uiso 0.66(3) 1 calc PR A 1
H14B H 0.0527 0.7446 0.5141 0.224 Uiso 0.66(3) 1 calc PR A 1
H14C H 0.1097 0.6427 0.4947 0.224 Uiso 0.66(3) 1 calc PR A 1
C13X C 0.092(4) 0.741(6) 0.377(6) 0.130(15) Uani 0.34(3) 1 d PDU A 2
H13C H 0.0876 0.6925 0.4340 0.156 Uiso 0.34(3) 1 calc PR A 2
H13D H 0.0398 0.7794 0.3443 0.156 Uiso 0.34(3) 1 calc PR A 2
C14X C 0.109(3) 0.660(4) 0.306(4) 0.16(2) Uani 0.34(3) 1 d PDU A 2
H14D H 0.0610 0.6170 0.2683 0.234 Uiso 0.34(3) 1 calc PR A 2
H14E H 0.1502 0.6023 0.3423 0.234 Uiso 0.34(3) 1 calc PR A 2
H14F H 0.1288 0.7074 0.2602 0.234 Uiso 0.34(3) 1 calc PR A 2
N1 N 0.2930(5) 0.8309(9) 0.4544(7) 0.084(3) Uani 1 1 d D A .
H1 H 0.2976 0.7718 0.4100 0.101 Uiso 1 1 calc R . .
N2 N 0.3341(6) 0.7944(9) 0.5560(7) 0.084(3) Uani 1 1 d D A .
C1 C 0.4192(7) 0.7696(14) 0.5694(10) 0.098(5) Uani 1 1 d D . .
H1A H 0.4229 0.7057 0.5231 0.148 Uiso 1 1 calc R A .
H1B H 0.4464 0.7436 0.6384 0.148 Uiso 1 1 calc R . .
H1C H 0.4445 0.8431 0.5556 0.148 Uiso 1 1 calc R . .
C2 C 0.2992(8) 0.6801(12) 0.5802(10) 0.097(4) Uani 1 1 d D . .
H2A H 0.2434 0.6937 0.5742 0.146 Uiso 1 1 calc R A .
H2B H 0.3288 0.6554 0.6488 0.146 Uiso 1 1 calc R . .
H2C H 0.3026 0.6166 0.5336 0.146 Uiso 1 1 calc R . .
N3 N 0.3752(6) 1.0625(9) 0.5623(6) 0.082(3) Uani 1 1 d D A .
H3 H 0.4304 1.0613 0.5862 0.099 Uiso 1 1 calc R . .
N4 N 0.3477(6) 1.1851(10) 0.5576(8) 0.095(4) Uani 1 1 d D A .
C3 C 0.3744(10) 1.2408(14) 0.6598(10) 0.115(5) Uani 1 1 d D . .
H3A H 0.3581 1.1892 0.7061 0.172 Uiso 1 1 calc R A .
H3B H 0.3500 1.3206 0.6569 0.172 Uiso 1 1 calc R . .
H3C H 0.4324 1.2489 0.6834 0.172 Uiso 1 1 calc R . .
C4 C 0.3845(9) 1.2592(14) 0.4947(11) 0.115(5) Uani 1 1 d D . .
H4A H 0.4415 1.2690 0.5302 0.172 Uiso 1 1 calc R A .
H4B H 0.3591 1.3387 0.4822 0.172 Uiso 1 1 calc R . .
H4C H 0.3769 1.2182 0.4309 0.172 Uiso 1 1 calc R . .
N5 N 0.2356(6) 1.0847(10) 0.3591(7) 0.095(4) Uani 1 1 d D A .
H5 H 0.2425 1.1373 0.3113 0.114 Uiso 1 1 calc R . .
N6 N 0.1712(7) 1.0033(10) 0.3148(8) 0.101(4) Uani 1 1 d D A .
C5 C 0.0928(8) 1.0654(18) 0.2739(12) 0.135(7) Uani 1 1 d D . .
H5A H 0.0770 1.0978 0.3292 0.202 Uiso 1 1 calc R A .
H5B H 0.0527 1.0076 0.2357 0.202 Uiso 1 1 calc R . .
H5C H 0.0972 1.1315 0.2300 0.202 Uiso 1 1 calc R . .
C6 C 0.1865(10) 0.9369(16) 0.2309(10) 0.129(6) Uani 1 1 d D . .
H6A H 0.1873 0.9941 0.1784 0.194 Uiso 1 1 calc R A .
H6B H 0.1443 0.8773 0.2034 0.194 Uiso 1 1 calc R . .
H6C H 0.2379 0.8957 0.2559 0.194 Uiso 1 1 calc R . .
N7 N 0.192(2) 1.0178(12) 0.5246(14) 0.131(7) Uani 0.566(16) 1 d PDU A 1
H7 H 0.1382 1.0350 0.5109 0.157 Uiso 0.566(16) 1 calc PR A 1
N8 N 0.2095(10) 1.005(2) 0.6277(15) 0.142(7) Uani 0.566(16) 1 d PDU A 1
C7 C 0.199(3) 1.108(3) 0.690(3) 0.180(16) Uani 0.566(16) 1 d PDU A 1
H7A H 0.2291 1.1775 0.6786 0.269 Uiso 0.566(16) 1 calc PR A 1
H7B H 0.2192 1.0850 0.7606 0.269 Uiso 0.566(16) 1 calc PR A 1
H7C H 0.1428 1.1284 0.6712 0.269 Uiso 0.566(16) 1 calc PR A 1
C8 C 0.1624(19) 0.900(3) 0.649(2) 0.141(11) Uani 0.566(16) 1 d PDU A 1
H8A H 0.1689 0.8294 0.6115 0.212 Uiso 0.566(16) 1 calc PR A 1
H8B H 0.1061 0.9225 0.6293 0.212 Uiso 0.566(16) 1 calc PR A 1
H8C H 0.1819 0.8822 0.7210 0.212 Uiso 0.566(16) 1 calc PR A 1
N7X N 0.2121(9) 0.943(3) 0.5697(13) 0.129(7) Uani 0.434(16) 1 d PDU A 2
H7X H 0.1901 0.8948 0.6079 0.154 Uiso 0.434(16) 1 calc PR A 2
N8X N 0.1742(17) 1.056(2) 0.5617(19) 0.134(7) Uani 0.434(16) 1 d PDU A 2
C7X C 0.194(4) 1.118(5) 0.661(3) 0.164(13) Uani 0.434(16) 1 d PDU A 2
H7D H 0.2522 1.1236 0.6911 0.246 Uiso 0.434(16) 1 calc PR A 2
H7E H 0.1728 1.0711 0.7054 0.246 Uiso 0.434(16) 1 calc PR A 2
H7F H 0.1712 1.1988 0.6520 0.246 Uiso 0.434(16) 1 calc PR A 2
C8X C 0.0854(16) 1.042(4) 0.525(3) 0.154(13) Uani 0.434(16) 1 d PDU A 2
H8D H 0.0688 1.0054 0.4576 0.231 Uiso 0.434(16) 1 calc PR A 2
H8E H 0.0603 1.1207 0.5215 0.231 Uiso 0.434(16) 1 calc PR A 2
H8F H 0.0692 0.9890 0.5703 0.231 Uiso 0.434(16) 1 calc PR A 2

loop_
_atom_site_aniso_label
_atom_site_aniso_U_11
_atom_site_aniso_U_22
_atom_site_aniso_U_33
_atom_site_aniso_U_23
_atom_site_aniso_U_13
_atom_site_aniso_U_12
Zn1 0.0726(10) 0.1031(13) 0.0568(8) 0.0032(8) 0.0149(7) -0.0020(9)
Cl1 0.084(2) 0.136(3) 0.070(2) 0.004(2) 0.0240(18) -0.003(2)
Zn2 0.0920(12) 0.1312(16) 0.0623(9) 0.0062(9) 0.0186(8) 0.0024(11)
C9 0.157(17) 0.153(16) 0.067(9) -0.003(10) 0.042(10) 0.003(14)
C10 0.19(2) 0.126(15) 0.064(9) -0.004(9) 0.012(11) -0.010(14)
Zn3 0.0986(14) 0.1000(14) 0.1063(13) -0.0005(10) 0.0271(10) 0.0134(10)
C11 0.175(18) 0.145(11) 0.22(2) 0.012(15) 0.053(17) 0.095(15)
C12 0.20(2) 0.25(3) 0.43(5) -0.06(3) -0.02(3) 0.14(2)
Zn4 0.0795(12) 0.1261(16) 0.0942(12) -0.0038(11) 0.0191(9) -0.0106(11)
C13 0.077(17) 0.14(2) 0.17(2) 0.020(15) 0.023(16) -0.014(15)
C14 0.11(2) 0.15(3) 0.17(3) 0.006(19) 0.032(19) -0.037(16)
C13X 0.07(3) 0.14(3) 0.18(3) 0.016(19) 0.04(2) -0.019(19)
C14X 0.09(3) 0.12(4) 0.26(5) -0.04(3) 0.05(3) -0.04(3)
N1 0.074(7) 0.103(9) 0.067(6) 0.005(6) 0.011(5) -0.001(6)
N2 0.085(8) 0.095(9) 0.063(6) 0.007(6) 0.010(6) -0.002(6)
C1 0.091(11) 0.111(12) 0.073(9) 0.016(8) -0.001(7) -0.009(9)
C2 0.101(11) 0.096(11) 0.083(9) 0.013(8) 0.014(8) 0.008(9)
N3 0.074(7) 0.096(9) 0.071(7) -0.001(6) 0.016(5) -0.005(6)
N4 0.094(9) 0.091(9) 0.090(8) 0.000(7) 0.013(7) -0.010(7)
C3 0.138(14) 0.108(12) 0.089(10) -0.035(9) 0.024(10) -0.012(11)
C4 0.099(12) 0.115(13) 0.119(13) 0.004(11) 0.021(10) 0.001(10)
N5 0.094(9) 0.117(10) 0.070(7) 0.000(7) 0.019(6) -0.001(8)
N6 0.097(9) 0.124(10) 0.068(7) -0.008(7) 0.006(6) 0.012(8)
C5 0.087(12) 0.181(19) 0.115(13) 0.015(13) 0.005(10) 0.035(12)
C6 0.145(16) 0.150(16) 0.074(10) -0.010(10) 0.008(10) -0.006(13)
N7 0.180(19) 0.135(9) 0.107(11) -0.002(8) 0.087(14) -0.015(13)
N8 0.196(19) 0.137(16) 0.108(11) -0.002(8) 0.071(15) 0.003(14)
C7 0.24(4) 0.20(3) 0.14(2) -0.02(2) 0.11(3) 0.04(3)
C8 0.14(3) 0.18(2) 0.14(2) 0.053(19) 0.09(2) 0.034(19)
N7X 0.173(19) 0.145(12) 0.084(12) 0.012(10) 0.064(15) 0.019(14)
N8X 0.153(16) 0.157(13) 0.119(16) -0.009(9) 0.080(15) 0.016(14)
C7X 0.22(3) 0.18(3) 0.114(19) -0.002(17) 0.07(2) 0.05(3)
C8X 0.149(17) 0.18(4) 0.18(3) -0.03(3) 0.12(2) 0.000(17)

loop_
_atom_type_symbol
_atom_type_description
_atom_type_scat_dispersion_real
_atom_type_scat_dispersion_imag
_atom_type_scat_source
C C 0.0033 0.0016 'International Tables Vol C Tables 4.2.6.8 and 6.1.1.4'
H H 0.0000 0.0000 'International Tables Vol C Tables 4.2.6.8 and 6.1.1.4'
N N 0.0061 0.0033 'International Tables Vol C Tables 4.2.6.8 and 6.1.1.4'
Zn Zn 0.2839 1.4301 'International Tables Vol C Tables 4.2.6.8 and 6.1.1.4'
Cl Cl 0.1484 0.1585 'International Tables Vol C Tables 4.2.6.8 and 6.1.1.4'

loop_
_geom_angle_atom_site_label_1
_geom_angle_atom_site_label_2
_geom_angle_atom_site_label_3
_geom_angle
_geom_angle_site_symmetry_1
_geom_angle_site_symmetry_3
_geom_angle_publ_flag
N3 Zn1 N1 100.6(4) . . ?
N3 Zn1 N5 101.6(4) . . ?
N1 Zn1 N5 101.8(4) . . ?
N3 Zn1 Cl1 120.4(3) . . ?
N1 Zn1 Cl1 116.8(3) . . ?
N5 Zn1 Cl1 112.9(3) . . ?
C9 Zn2 N3 130.3(6) . . ?
C9 Zn2 N7X 121.2(9) . . ?
N3 Zn2 N7X 103.7(9) . . ?
C9 Zn2 N2 112.1(6) . . ?
N3 Zn2 N2 93.0(4) . . ?
N7X Zn2 N2 82.0(6) . . ?
C9 Zn2 N8 102.2(7) . . ?
N3 Zn2 N8 108.2(7) . . ?
N7X Zn2 N8 29.3(7) . . ?
N2 Zn2 N8 110.4(7) . . ?
C10 C9 Zn2 114.4(12) . . ?
N7 Zn3 C11 130.4(11) . . ?
N7 Zn3 N5 86.4(5) . . ?
C11 Zn3 N5 127.7(8) . . ?
N7 Zn3 N8X 22.1(8) . . ?
C11 Zn3 N8X 110.1(10) . . ?
N5 Zn3 N8X 107.8(8) . . ?
N7 Zn3 N4 100.7(10) . . ?
C11 Zn3 N4 110.2(7) . . ?
N5 Zn3 N4 93.4(4) . . ?
N8X Zn3 N4 104.4(9) . . ?
C12 C11 Zn3 115.0(16) . . ?
N7X Zn4 C13X 127(2) . . ?
N7X Zn4 C13 119.5(14) . . ?
C13X Zn4 C13 13(3) . . ?
N7X Zn4 N1 86.1(6) . . ?
C13X Zn4 N1 119(2) . . ?
C13 Zn4 N1 131.6(14) . . ?
N7X Zn4 N7 29.3(9) . . ?
C13X Zn4 N7 137.2(17) . . ?
C13 Zn4 N7 125.0(15) . . ?
N1 Zn4 N7 97.9(10) . . ?
N7X Zn4 N6 112.6(10) . . ?
C13X Zn4 N6 111(3) . . ?
C13 Zn4 N6 110.1(12) . . ?
N1 Zn4 N6 93.2(4) . . ?
N7 Zn4 N6 85.1(5) . . ?
C14 C13 Zn4 116(2) . . ?
C14X C13X Zn4 113(2) . . ?
N2 N1 Zn1 110.2(7) . . ?
N2 N1 Zn4 112.8(7) . . ?
Zn1 N1 Zn4 102.7(4) . . ?
N1 N2 C1 110.2(9) . . ?
N1 N2 C2 110.6(9) . . ?
C1 N2 C2 107.1(10) . . ?
N1 N2 Zn2 105.4(7) . . ?
C1 N2 Zn2 106.5(8) . . ?
C2 N2 Zn2 116.9(8) . . ?
N4 N3 Zn1 109.6(7) . . ?
N4 N3 Zn2 114.3(7) . . ?
Zn1 N3 Zn2 104.5(4) . . ?
N3 N4 C3 110.3(10) . . ?
N3 N4 C4 109.7(10) . . ?
C3 N4 C4 106.4(11) . . ?
N3 N4 Zn3 105.8(7) . . ?
C3 N4 Zn3 118.0(9) . . ?
C4 N4 Zn3 106.4(8) . . ?
N6 N5 Zn1 109.5(7) . . ?
N6 N5 Zn3 112.3(7) . . ?
Zn1 N5 Zn3 102.8(4) . . ?
N5 N6 C5 113.2(11) . . ?
N5 N6 C6 109.3(11) . . ?
C5 N6 C6 107.9(10) . . ?
N5 N6 Zn4 105.7(7) . . ?
C5 N6 Zn4 113.7(10) . . ?
C6 N6 Zn4 106.9(9) . . ?
N8 N7 Zn3 116.4(13) . . ?
N8 N7 Zn4 122.0(13) . . ?
Zn3 N7 Zn4 118.3(7) . . ?
N7 N8 C7 121(2) . . ?
N7 N8 C8 109.8(17) . . ?
C7 N8 C8 106.5(18) . . ?
N7 N8 Zn2 92.2(17) . . ?
C7 N8 Zn2 116(2) . . ?
C8 N8 Zn2 111.2(16) . . ?
N8X N7X Zn4 106.1(16) . . ?
N8X N7X Zn2 112.8(18) . . ?
Zn4 N7X Zn2 119.1(9) . . ?
N7X N8X C7X 112(2) . . ?
N7X N8X C8X 110.8(19) . . ?
C7X N8X C8X 106(2) . . ?
N7X N8X Zn3 110.2(19) . . ?
C7X N8X Zn3 102(3) . . ?
C8X N8X Zn3 115(2) . . ?

loop_
_geom_bond_atom_site_label_1
_geom_bond_atom_site_label_2
_geom_bond_distance
_geom_bond_site_symmetry_2
_geom_bond_publ_flag
Zn1 N3 2.012(8) . ?
Zn1 N1 2.014(9) . ?
Zn1 N5 2.036(9) . ?
Zn1 Cl1 2.257(4) . ?
Zn2 C9 2.017(12) . ?
Zn2 N3 2.036(9) . ?
Zn2 N7X 2.061(14) . ?
Zn2 N2 2.175(10) . ?
Zn2 N8 2.188(15) . ?
C9 C10 1.44(2) . ?
Zn3 N7 2.033(12) . ?
Zn3 C11 2.039(14) . ?
Zn3 N5 2.047(9) . ?
Zn3 N8X 2.154(16) . ?
Zn3 N4 2.173(10) . ?
C11 C12 1.44(2) . ?
Zn4 N7X 2.031(13) . ?
Zn4 C13X 2.031(18) . ?
Zn4 C13 2.035(16) . ?
Zn4 N1 2.056(9) . ?
Zn4 N7 2.067(12) . ?
Zn4 N6 2.176(10) . ?
C13 C14 1.44(3) . ?
C13X C14X 1.44(3) . ?
N1 N2 1.441(11) . ?
N2 C1 1.490(13) . ?
N2 C2 1.499(13) . ?
N3 N4 1.438(12) . ?
N4 C3 1.500(13) . ?
N4 C4 1.507(14) . ?
N5 N6 1.433(13) . ?
N6 C5 1.492(14) . ?
N6 C6 1.495(14) . ?
N7 N8 1.395(16) . ?
N8 C7 1.487(17) . ?
N8 C8 1.515(17) . ?
N7X N8X 1.409(17) . ?
N8X C7X 1.500(18) . ?
N8X C8X 1.502(18) . ?

loop_
_geom_hbond_atom_site_label_D
_geom_hbond_atom_site_label_H
_geom_hbond_atom_site_label_A
_geom_hbond_distance_DH
_geom_hbond_distance_HA
_geom_hbond_distance_DA
_geom_hbond_angle_DHA
_geom_hbond_site_symmetry_A
N3 H3 Cl1 0.93 2.62 3.537(11) 169.1 3_676

loop_
_geom_torsion_atom_site_label_1
_geom_torsion_atom_site_label_2
_geom_torsion_atom_site_label_3
_geom_torsion_atom_site_label_4
_geom_torsion
_geom_torsion_site_symmetry_1
_geom_torsion_site_symmetry_2
_geom_torsion_site_symmetry_3
_geom_torsion_site_symmetry_4
_geom_torsion_publ_flag
N3 Zn2 C9 C10 5.3(19) . . . . ?
N7X Zn2 C9 C10 -146.0(15) . . . . ?
N2 Zn2 C9 C10 120.0(14) . . . . ?
N8 Zn2 C9 C10 -121.8(16) . . . . ?
N7 Zn3 C11 C12 -50(3) . . . . ?
N5 Zn3 C11 C12 74(3) . . . . ?
N8X Zn3 C11 C12 -60(3) . . . . ?
N4 Zn3 C11 C12 -175(2) . . . . ?
N7X Zn4 C13 C14 -34(4) . . . . ?
C13X Zn4 C13 C14 96(18) . . . . ?
N1 Zn4 C13 C14 79(3) . . . . ?
N7 Zn4 C13 C14 -69(4) . . . . ?
N6 Zn4 C13 C14 -167(3) . . . . ?
N7X Zn4 C13X C14X -145(5) . . . . ?
C13 Zn4 C13X C14X 158(23) . . . . ?
N1 Zn4 C13X C14X -36(8) . . . . ?
N7 Zn4 C13X C14X 177(4) . . . . ?
N6 Zn4 C13X C14X 71(7) . . . . ?
N3 Zn1 N1 N2 -27.9(8) . . . . ?
N5 Zn1 N1 N2 -132.3(7) . . . . ?
Cl1 Zn1 N1 N2 104.4(7) . . . . ?
N3 Zn1 N1 Zn4 92.5(5) . . . . ?
N5 Zn1 N1 Zn4 -11.9(5) . . . . ?
Cl1 Zn1 N1 Zn4 -135.2(3) . . . . ?
N7X Zn4 N1 N2 37.4(12) . . . . ?
C13X Zn4 N1 N2 -94(3) . . . . ?
C13 Zn4 N1 N2 -89.5(17) . . . . ?
N7 Zn4 N1 N2 64.3(9) . . . . ?
N6 Zn4 N1 N2 149.8(8) . . . . ?
N7X Zn4 N1 Zn1 -81.2(10) . . . . ?
C13X Zn4 N1 Zn1 148(3) . . . . ?
C13 Zn4 N1 Zn1 151.9(15) . . . . ?
N7 Zn4 N1 Zn1 -54.3(6) . . . . ?
N6 Zn4 N1 Zn1 31.2(5) . . . . ?
Zn1 N1 N2 C1 -64.6(11) . . . . ?
Zn4 N1 N2 C1 -178.7(8) . . . . ?
Zn1 N1 N2 C2 177.2(8) . . . . ?
Zn4 N1 N2 C2 63.1(11) . . . . ?
Zn1 N1 N2 Zn2 49.9(7) . . . . ?
Zn4 N1 N2 Zn2 -64.2(7) . . . . ?
C9 Zn2 N2 N1 172.8(8) . . . . ?
N3 Zn2 N2 N1 -51.1(7) . . . . ?
N7X Zn2 N2 N1 52.4(10) . . . . ?
N8 Zn2 N2 N1 59.6(9) . . . . ?
C9 Zn2 N2 C1 -70.1(9) . . . . ?
N3 Zn2 N2 C1 66.0(8) . . . . ?
N7X Zn2 N2 C1 169.4(11) . . . . ?
N8 Zn2 N2 C1 176.7(8) . . . . ?
C9 Zn2 N2 C2 49.5(10) . . . . ?
N3 Zn2 N2 C2 -174.4(8) . . . . ?
N7X Zn2 N2 C2 -71.0(12) . . . . ?
N8 Zn2 N2 C2 -63.7(10) . . . . ?
N1 Zn1 N3 N4 -132.1(7) . . . . ?
N5 Zn1 N3 N4 -27.5(8) . . . . ?
Cl1 Zn1 N3 N4 98.0(7) . . . . ?
N1 Zn1 N3 Zn2 -9.2(5) . . . . ?
N5 Zn1 N3 Zn2 95.3(5) . . . . ?
Cl1 Zn1 N3 Zn2 -139.2(3) . . . . ?
C9 Zn2 N3 N4 -88.7(11) . . . . ?
N7X Zn2 N3 N4 66.3(9) . . . . ?
N2 Zn2 N3 N4 148.7(7) . . . . ?
N8 Zn2 N3 N4 36.1(9) . . . . ?
C9 Zn2 N3 Zn1 151.6(8) . . . . ?
N7X Zn2 N3 Zn1 -53.5(8) . . . . ?
N2 Zn2 N3 Zn1 29.0(5) . . . . ?
N8 Zn2 N3 Zn1 -83.6(7) . . . . ?
Zn1 N3 N4 C3 178.8(9) . . . . ?
Zn2 N3 N4 C3 62.0(11) . . . . ?
Zn1 N3 N4 C4 -64.3(10) . . . . ?
Zn2 N3 N4 C4 178.8(8) . . . . ?
Zn1 N3 N4 Zn3 50.1(8) . . . . ?
Zn2 N3 N4 Zn3 -66.8(7) . . . . ?
N7 Zn3 N4 N3 34.9(8) . . . . ?
C11 Zn3 N4 N3 175.5(10) . . . . ?
N5 Zn3 N4 N3 -52.1(7) . . . . ?
N8X Zn3 N4 N3 57.2(10) . . . . ?
N7 Zn3 N4 C3 -89.1(11) . . . . ?
C11 Zn3 N4 C3 51.4(13) . . . . ?
N5 Zn3 N4 C3 -176.2(10) . . . . ?
N8X Zn3 N4 C3 -66.8(13) . . . . ?
N7 Zn3 N4 C4 151.5(9) . . . . ?
C11 Zn3 N4 C4 -67.9(12) . . . . ?
N5 Zn3 N4 C4 64.5(9) . . . . ?
N8X Zn3 N4 C4 173.9(10) . . . . ?
N3 Zn1 N5 N6 -129.1(7) . . . . ?
N1 Zn1 N5 N6 -25.5(8) . . . . ?
Cl1 Zn1 N5 N6 100.5(7) . . . . ?
N3 Zn1 N5 Zn3 -9.5(6) . . . . ?
N1 Zn1 N5 Zn3 94.1(5) . . . . ?
Cl1 Zn1 N5 Zn3 -139.9(3) . . . . ?
N7 Zn3 N5 N6 46.4(12) . . . . ?
C11 Zn3 N5 N6 -94.2(12) . . . . ?
N8X Zn3 N5 N6 40.6(11) . . . . ?
N4 Zn3 N5 N6 146.9(8) . . . . ?
N7 Zn3 N5 Zn1 -71.2(11) . . . . ?
C11 Zn3 N5 Zn1 148.2(9) . . . . ?
N8X Zn3 N5 Zn1 -77.0(9) . . . . ?
N4 Zn3 N5 Zn1 29.3(6) . . . . ?
Zn1 N5 N6 C5 174.1(9) . . . . ?
Zn3 N5 N6 C5 60.5(12) . . . . ?
Zn1 N5 N6 C6 -65.6(11) . . . . ?
Zn3 N5 N6 C6 -179.2(9) . . . . ?
Zn1 N5 N6 Zn4 49.1(8) . . . . ?
Zn3 N5 N6 Zn4 -64.5(8) . . . . ?
N7X Zn4 N6 N5 34.2(9) . . . . ?
C13X Zn4 N6 N5 -176.2(19) . . . . ?
C13 Zn4 N6 N5 170.3(15) . . . . ?
N1 Zn4 N6 N5 -52.9(7) . . . . ?
N7 Zn4 N6 N5 44.7(12) . . . . ?
N7X Zn4 N6 C5 -90.5(11) . . . . ?
C13X Zn4 N6 C5 59(2) . . . . ?
C13 Zn4 N6 C5 45.6(17) . . . . ?
N1 Zn4 N6 C5 -177.6(10) . . . . ?
N7 Zn4 N6 C5 -79.9(14) . . . . ?
N7X Zn4 N6 C6 150.6(10) . . . . ?
C13X Zn4 N6 C6 -60(2) . . . . ?
C13 Zn4 N6 C6 -73.3(17) . . . . ?
N1 Zn4 N6 C6 63.4(9) . . . . ?
N7 Zn4 N6 C6 161.1(13) . . . . ?
C11 Zn3 N7 N8 -71(3) . . . . ?
N5 Zn3 N7 N8 150(2) . . . . ?
N8X Zn3 N7 N8 -44(2) . . . . ?
N4 Zn3 N7 N8 58(2) . . . . ?
C11 Zn3 N7 Zn4 129.2(14) . . . . ?
N5 Zn3 N7 Zn4 -9.4(16) . . . . ?
N8X Zn3 N7 Zn4 156(4) . . . . ?
N4 Zn3 N7 Zn4 -102.3(16) . . . . ?
N7X Zn4 N7 N8 -13.0(15) . . . . ?
C13X Zn4 N7 N8 71(5) . . . . ?
C13 Zn4 N7 N8 76(3) . . . . ?
N1 Zn4 N7 N8 -80(2) . . . . ?
N6 Zn4 N7 N8 -173(2) . . . . ?
N7X Zn4 N7 Zn3 146(4) . . . . ?
C13X Zn4 N7 Zn3 -130(5) . . . . ?
C13 Zn4 N7 Zn3 -125.3(19) . . . . ?
N1 Zn4 N7 Zn3 78.4(17) . . . . ?
N6 Zn4 N7 Zn3 -14.2(16) . . . . ?
Zn3 N7 N8 C7 38(3) . . . . ?
Zn4 N7 N8 C7 -163(3) . . . . ?
Zn3 N7 N8 C8 162.2(19) . . . . ?
Zn4 N7 N8 C8 -39(3) . . . . ?
Zn3 N7 N8 Zn2 -84.3(19) . . . . ?
Zn4 N7 N8 Zn2 75(2) . . . . ?
C9 Zn2 N8 N7 -176.5(11) . . . . ?
N3 Zn2 N8 N7 43.3(12) . . . . ?
N7X Zn2 N8 N7 -42.3(18) . . . . ?
N2 Zn2 N8 N7 -57.1(12) . . . . ?
C9 Zn2 N8 C7 58(2) . . . . ?
N3 Zn2 N8 C7 -83(2) . . . . ?
N7X Zn2 N8 C7 -168(3) . . . . ?
N2 Zn2 N8 C7 177.1(18) . . . . ?
C9 Zn2 N8 C8 -64.3(16) . . . . ?
N3 Zn2 N8 C8 155.5(14) . . . . ?
N7X Zn2 N8 C8 70(2) . . . . ?
N2 Zn2 N8 C8 55.1(16) . . . . ?
C13X Zn4 N7X N8X -102(4) . . . . ?
C13 Zn4 N7X N8X -90(2) . . . . ?
N1 Zn4 N7X N8X 133.3(17) . . . . ?
N7 Zn4 N7X N8X 19.6(19) . . . . ?
N6 Zn4 N7X N8X 41.4(18) . . . . ?
C13X Zn4 N7X Zn2 129(3) . . . . ?
C13 Zn4 N7X Zn2 141.5(19) . . . . ?
N1 Zn4 N7X Zn2 4.9(15) . . . . ?
N7 Zn4 N7X Zn2 -109(3) . . . . ?
N6 Zn4 N7X Zn2 -87.0(16) . . . . ?
C9 Zn2 N7X N8X 95(2) . . . . ?
N3 Zn2 N7X N8X -62.4(17) . . . . ?
N2 Zn2 N7X N8X -153.6(18) . . . . ?
N8 Zn2 N7X N8X 40.4(15) . . . . ?
C9 Zn2 N7X Zn4 -139.3(13) . . . . ?
N3 Zn2 N7X Zn4 62.9(17) . . . . ?
N2 Zn2 N7X Zn4 -28.3(15) . . . . ?
N8 Zn2 N7X Zn4 166(3) . . . . ?
Zn4 N7X N8X C7X 178(3) . . . . ?
Zn2 N7X N8X C7X -50(3) . . . . ?
Zn4 N7X N8X C8X 60(3) . . . . ?
Zn2 N7X N8X C8X -168(2) . . . . ?
Zn4 N7X N8X Zn3 -68.6(18) . . . . ?
Zn2 N7X N8X Zn3 63(2) . . . . ?
N7 Zn3 N8X N7X 25(2) . . . . ?
C11 Zn3 N8X N7X -175.9(15) . . . . ?
N5 Zn3 N8X N7X 40.9(19) . . . . ?
N4 Zn3 N8X N7X -57.6(18) . . . . ?
N7 Zn3 N8X C7X 144(4) . . . . ?
C11 Zn3 N8X C7X -57(2) . . . . ?
N5 Zn3 N8X C7X 160(2) . . . . ?
N4 Zn3 N8X C7X 61(2) . . . . ?
N7 Zn3 N8X C8X -101(4) . . . . ?
C11 Zn3 N8X C8X 58(2) . . . . ?
N5 Zn3 N8X C8X -85(2) . . . . ?
N4 Zn3 N8X C8X 176.2(19) . . . . ?
